data_7202556
loop_
_publ_author_name
'Christer B. Aaker\"oy'
'Izhar Hussain'
'Safiyyah Forbes'
'John Desper'

_publ_section_title
;
 Exploring the hydrogen-bond preference of N?H moieties in co-crystals
 assembled via O?H(acid)?N(py) intermolecular interactions
;
_journal_issue 1
_journal_name_full CrystEngComm
_journal_page_first 46
_journal_paper_doi 10.1039/b614984g
_journal_volume 9
_journal_year 2007
_chemical_formula_moiety '(C8 H10 N2 O)2 (C6 H10 O4)'
_chemical_formula_sum 'C22 H30 N4 O6'
_chemical_formula_weight 446.50
_chemical_name_common '4-(acetamidomethyl)pyridine, adipic acid'
_chemical_name_systematic
;
4-(acetamidomethyl)pyridine, adipic acid
;
_space_group_IT_number 14
_symmetry_cell_setting monoclinic
_symmetry_space_group_name_Hall '-P 2ybc'
_symmetry_space_group_name_H-M 'P 1 21/c 1'
_atom_sites_solution_hydrogens geom
_atom_sites_solution_primary direct
_atom_sites_solution_secondary difmap
_audit_creation_method SHELXL-97
_cell_angle_alpha 90.00
_cell_angle_beta 97.944(10)
_cell_angle_gamma 90.00
_cell_formula_units_Z 2
_cell_length_a 4.7523(7)
_cell_length_b 24.295(3)
_cell_length_c 10.0355(12)
_cell_measurement_reflns_used 1056
_cell_measurement_temperature 173(2)
_cell_measurement_theta_max 26.00
_cell_measurement_theta_min 2.65
_cell_volume 1147.6(3)
_computing_cell_refinement 'Bruker XSCANS'
_computing_data_collection 'Bruker XSCANS'
_computing_data_reduction 'Bruker SHELXTL'
_computing_molecular_graphics 'Bruker SHELXTL'
_computing_publication_material 'Bruker SHELXTL'
_computing_structure_refinement 'SHELXL-97 (Sheldrick, 1997)'
_computing_structure_solution 'SHELXS-97 (Sheldrick, 1990)'
_diffrn_ambient_temperature 173(2)
_diffrn_measured_fraction_theta_full 0.941
_diffrn_measured_fraction_theta_max 0.941
_diffrn_measurement_device_type 'CCD area detector'
_diffrn_measurement_method 'phi and omega scans'
_diffrn_radiation_monochromator graphite
_diffrn_radiation_source 'fine-focus sealed tube'
_diffrn_radiation_type MoK\a
_diffrn_radiation_wavelength 0.71073
_diffrn_reflns_av_R_equivalents 0.1423
_diffrn_reflns_av_sigmaI/netI 0.1049
_diffrn_reflns_limit_h_max 6
_diffrn_reflns_limit_h_min -6
_diffrn_reflns_limit_k_max 31
_diffrn_reflns_limit_k_min -28
_diffrn_reflns_limit_l_max 11
_diffrn_reflns_limit_l_min -12
_diffrn_reflns_number 8215
_diffrn_reflns_theta_full 28.24
_diffrn_reflns_theta_max 28.24
_diffrn_reflns_theta_min 1.68
_exptl_absorpt_coefficient_mu 0.095
_exptl_absorpt_correction_type none
_exptl_crystal_colour colorless
_exptl_crystal_density_diffrn 1.292
_exptl_crystal_density_method 'not measured'
_exptl_crystal_description plate
_exptl_crystal_F_000 476
_exptl_crystal_size_max 0.40
_exptl_crystal_size_mid 0.30
_exptl_crystal_size_min 0.15
_refine_diff_density_max 0.297
_refine_diff_density_min -0.281
_refine_diff_density_rms 0.078
_refine_ls_extinction_coef 0.055(7)
_refine_ls_extinction_expression Fc^*^=kFc[1+0.001xFc^2^\l^3^/sin(2\q)]^-1/4^
_refine_ls_extinction_method SHELXL
_refine_ls_goodness_of_fit_ref 0.965
_refine_ls_hydrogen_treatment mixed
_refine_ls_matrix_type full
_refine_ls_number_parameters 195
_refine_ls_number_reflns 2669
_refine_ls_number_restraints 12
_refine_ls_restrained_S_all 0.963
_refine_ls_R_factor_all 0.0990
_refine_ls_R_factor_gt 0.0620
_refine_ls_shift/su_max 0.000
_refine_ls_shift/su_mean 0.000
_refine_ls_structure_factor_coef Fsqd
_refine_ls_weighting_details 'calc w=1/[\s^2^(Fo^2^)+(0.0700P)^2^+0.0000P] where P=(Fo^2^+2Fc^2^)/3'
_refine_ls_weighting_scheme calc
_refine_ls_wR_factor_gt 0.1318
_refine_ls_wR_factor_ref 0.1486
_reflns_number_gt 1557
_reflns_number_total 2669
_reflns_threshold_expression >2sigma(I)
_cod_data_source_file b614984g.txt
_cod_data_source_block 4
_cod_depositor_comments
;
The following automatic conversions were performed:
'_symmetry_cell_setting' value 'Monoclinic' changed to 'monoclinic'
according to '/home/saulius/struct/CIF-dictionaries/cif_core.dic'
dictionary named 'cif_core.dic' version 2.4.1 from 2010-06-29.

Automatic conversion script
Id: cif_fix_enum 1527 2010-12-29 10:47:43Z saulius 
;
_cod_original_sg_symbol_H-M P2(1)/c
_cod_database_code 7202556

loop_
_symmetry_equiv_pos_as_xyz
'x, y, z'
'-x, y+1/2, -z+1/2'
'-x, -y, -z'
'x, -y-1/2, z-1/2'

loop_
_atom_site_label
_atom_site_type_symbol
_atom_site_fract_x
_atom_site_fract_y
_atom_site_fract_z
_atom_site_U_iso_or_equiv
_atom_site_adp_type
_atom_site_occupancy
_atom_site_symmetry_multiplicity
_atom_site_calc_flag
_atom_site_refinement_flags
_atom_site_disorder_assembly
_atom_site_disorder_group
N11A N 0.0313(19) 0.1824(5) 0.3396(12) 0.0325(13) Uani 0.477(10) 1 d PD A 1
C12A C -0.1898(15) 0.2065(2) 0.2743(7) 0.0438(15) Uani 0.477(10) 1 d PD A 1
H12A H -0.3149 0.1849 0.2133 0.053 Uiso 0.477(10) 1 calc PR A 1
C13A C -0.2550(14) 0.2611(2) 0.2874(6) 0.0378(13) Uani 0.477(10) 1 d PD A 1
H13A H -0.4385 0.2749 0.2543 0.045 Uiso 0.477(10) 1 calc PR A 1
C14A C -0.039(3) 0.2964(5) 0.3520(13) 0.0224(17) Uani 0.477(10) 1 d PD A 1
C15A C 0.1899(13) 0.2720(2) 0.4219(8) 0.0401(15) Uani 0.477(10) 1 d PD A 1
H15A H 0.3178 0.2929 0.4833 0.048 Uiso 0.477(10) 1 calc PR A 1
C16A C 0.2387(14) 0.2164(3) 0.4039(9) 0.0457(17) Uani 0.477(10) 1 d PD A 1
H16A H 0.4197 0.2014 0.4368 0.055 Uiso 0.477(10) 1 calc PR A 1
N11B N 0.0990(18) 0.1821(4) 0.3328(10) 0.0325(13) Uani 0.523(10) 1 d PD A 2
C12B C -0.0721(16) 0.2082(2) 0.2442(6) 0.0458(15) Uani 0.523(10) 1 d PD A 2
H12B H -0.1600 0.1881 0.1685 0.055 Uiso 0.523(10) 1 calc PR A 2
C13B C -0.1373(15) 0.26361(19) 0.2516(6) 0.0439(14) Uani 0.523(10) 1 d PD A 2
H13B H -0.2307 0.2827 0.1754 0.053 Uiso 0.523(10) 1 calc PR A 2
C14B C -0.061(3) 0.2911(4) 0.3760(11) 0.0224(17) Uani 0.523(10) 1 d PD A 2
C15B C 0.1167(13) 0.2638(2) 0.4700(6) 0.0374(13) Uani 0.523(10) 1 d PD A 2
H15B H 0.2050 0.2826 0.5477 0.045 Uiso 0.523(10) 1 calc PR A 2
C16B C 0.1699(14) 0.2085(2) 0.4535(6) 0.0423(14) Uani 0.523(10) 1 d PD A 2
H16B H 0.2589 0.1881 0.5284 0.051 Uiso 0.523(10) 1 calc PR A 2
C21 C -0.1122(4) 0.35396(8) 0.3826(2) 0.0382(5) Uani 1 1 d . . .
H21A H -0.2518 0.3542 0.4473 0.046 Uiso 1 1 calc R A 1
H21B H 0.0603 0.3737 0.4240 0.046 Uiso 1 1 calc R A 1
N21 N -0.2307(3) 0.38120(6) 0.26010(16) 0.0332(4) Uani 1 1 d . A .
H21 H -0.419(5) 0.3875(8) 0.240(2) 0.040 Uiso 1 1 d . . .
C22 C -0.0681(4) 0.39899(8) 0.1712(2) 0.0357(5) Uani 1 1 d . . .
O22 O 0.1899(3) 0.39193(7) 0.18909(18) 0.0585(5) Uani 1 1 d . A .
C23 C -0.2133(4) 0.42796(9) 0.0507(2) 0.0473(6) Uani 1 1 d . A .
H23A H -0.4194 0.4257 0.0497 0.071 Uiso 1 1 calc R . .
H23B H -0.1615 0.4106 -0.0307 0.071 Uiso 1 1 calc R . .
H23C H -0.1547 0.4667 0.0536 0.071 Uiso 1 1 calc R . .
C31 C 0.3856(4) 0.07477(7) 0.19413(17) 0.0297(4) Uani 1 1 d . . .
O31 O 0.2253(3) 0.07960(5) 0.29041(14) 0.0432(4) Uani 1 1 d . . .
H31 H 0.170(5) 0.1168(9) 0.302(2) 0.052 Uiso 1 1 d . . .
O32 O 0.4304(3) 0.11224(5) 0.12188(14) 0.0405(4) Uani 1 1 d . . .
C32 C 0.5093(4) 0.01823(8) 0.18831(19) 0.0402(5) Uani 1 1 d . . .
H32A H 0.3624 -0.0091 0.2036 0.048 Uiso 1 1 calc R . .
H32B H 0.6682 0.0144 0.2627 0.048 Uiso 1 1 calc R . .
C33 C 0.6174(4) 0.00456(8) 0.05747(18) 0.0344(5) Uani 1 1 d . . .
H33A H 0.7399 0.0350 0.0339 0.041 Uiso 1 1 calc R . .
H33B H 0.7358 -0.0291 0.0702 0.041 Uiso 1 1 calc R . .

loop_
_atom_site_aniso_label
_atom_site_aniso_U_11
_atom_site_aniso_U_22
_atom_site_aniso_U_33
_atom_site_aniso_U_23
_atom_site_aniso_U_13
_atom_site_aniso_U_12
N11A 0.025(4) 0.0321(10) 0.0463(14) -0.0038(9) 0.026(2) 0.003(2)
C12A 0.045(3) 0.041(3) 0.048(3) -0.011(2) 0.013(3) -0.010(3)
C13A 0.033(3) 0.035(3) 0.047(3) -0.005(2) 0.010(2) 0.001(2)
C14A 0.0293(16) 0.0243(19) 0.017(3) 0.005(2) 0.015(2) -0.0036(14)
C15A 0.038(3) 0.032(3) 0.049(4) -0.007(3) 0.003(2) 0.003(2)
C16A 0.043(3) 0.034(3) 0.059(5) -0.002(3) 0.004(3) 0.014(2)
N11B 0.025(4) 0.0321(10) 0.0463(14) -0.0038(9) 0.026(2) 0.003(2)
C12B 0.059(4) 0.033(3) 0.042(3) -0.016(2) -0.002(3) 0.000(3)
C13B 0.050(3) 0.038(3) 0.040(3) -0.004(2) -0.007(2) 0.006(2)
C14B 0.0293(16) 0.0243(19) 0.017(3) 0.005(2) 0.015(2) -0.0036(14)
C15B 0.043(3) 0.033(3) 0.035(3) -0.010(2) 0.005(2) 0.001(2)
C16B 0.051(3) 0.041(3) 0.035(3) 0.000(2) 0.006(2) 0.004(2)
C21 0.0417(10) 0.0331(11) 0.0396(11) -0.0067(9) 0.0048(9) 0.0015(8)
N21 0.0257(8) 0.0321(9) 0.0420(10) 0.0014(7) 0.0057(7) 0.0053(6)
C22 0.0253(9) 0.0384(11) 0.0442(12) -0.0087(9) 0.0077(8) -0.0019(7)
O22 0.0234(7) 0.0893(13) 0.0636(11) -0.0007(9) 0.0087(7) 0.0020(7)
C23 0.0460(12) 0.0565(14) 0.0406(12) 0.0028(10) 0.0103(10) 0.0015(10)
C31 0.0368(9) 0.0281(10) 0.0239(9) -0.0018(8) 0.0028(7) 0.0008(7)
O31 0.0606(9) 0.0291(8) 0.0450(9) -0.0023(6) 0.0251(7) 0.0034(6)
O32 0.0553(9) 0.0304(7) 0.0379(8) 0.0044(6) 0.0138(7) 0.0051(6)
C32 0.0603(13) 0.0307(11) 0.0299(11) 0.0012(8) 0.0071(9) 0.0132(9)
C33 0.0371(10) 0.0300(10) 0.0365(11) -0.0017(8) 0.0060(8) 0.0072(7)

loop_
_atom_type_symbol
_atom_type_description
_atom_type_scat_dispersion_real
_atom_type_scat_dispersion_imag
_atom_type_scat_source
C C 0.0033 0.0016 'International Tables Vol C Tables 4.2.6.8 and 6.1.1.4'
H H 0.0000 0.0000 'International Tables Vol C Tables 4.2.6.8 and 6.1.1.4'
N N 0.0061 0.0033 'International Tables Vol C Tables 4.2.6.8 and 6.1.1.4'
O O 0.0106 0.0060 'International Tables Vol C Tables 4.2.6.8 and 6.1.1.4'

loop_
_geom_angle_atom_site_label_1
_geom_angle_atom_site_label_2
_geom_angle_atom_site_label_3
_geom_angle
_geom_angle_site_symmetry_1
_geom_angle_site_symmetry_3
_geom_angle_publ_flag
C12A N11A C16A 116.3(9) . . ?
N11A C12A C13A 124.4(7) . . ?
N11A C12A H12A 117.8 . . ?
C13A C12A H12A 117.8 . . ?
C12A C13A C14A 117.9(6) . . ?
C12A C13A H13A 121.0 . . ?
C14A C13A H13A 121.0 . . ?
C15A C14A C13A 116.8(9) . . ?
C15A C14A C21 120.2(8) . . ?
C13A C14A C21 119.2(9) . . ?
C14A C15A C16A 119.9(7) . . ?
C14A C15A H15A 120.0 . . ?
C16A C15A H15A 120.0 . . ?
N11A C16A C15A 121.6(6) . . ?
N11A C16A H16A 119.2 . . ?
C15A C16A H16A 119.2 . . ?
C12B N11B C16B 115.7(7) . . ?
N11B C12B C13B 124.6(6) . . ?
N11B C12B H12B 117.7 . . ?
C13B C12B H12B 117.7 . . ?
C12B C13B C14B 118.2(6) . . ?
C12B C13B H13B 120.9 . . ?
C14B C13B H13B 120.9 . . ?
C15B C14B C13B 116.3(8) . . ?
C15B C14B C21 122.8(7) . . ?
C13B C14B C21 118.6(7) . . ?
C14B C15B C16B 120.1(6) . . ?
C14B C15B H15B 119.9 . . ?
C16B C15B H15B 119.9 . . ?
N11B C16B C15B 122.3(6) . . ?
N11B C16B H16B 118.8 . . ?
C15B C16B H16B 118.8 . . ?
N21 C21 C14A 109.4(5) . . ?
N21 C21 C14B 117.5(4) . . ?
N21 C21 H21A 109.8 . . ?
C14A C21 H21A 109.8 . . ?
C14B C21 H21A 99.1 . . ?
N21 C21 H21B 109.8 . . ?
C14A C21 H21B 109.8 . . ?
C14B C21 H21B 111.6 . . ?
H21A C21 H21B 108.2 . . ?
C22 N21 C21 121.79(16) . . ?
C22 N21 H21 116.2(13) . . ?
C21 N21 H21 122.0(13) . . ?
O22 C22 N21 121.2(2) . . ?
O22 C22 C23 121.89(18) . . ?
N21 C22 C23 116.92(16) . . ?
C22 C23 H23A 109.5 . . ?
C22 C23 H23B 109.5 . . ?
H23A C23 H23B 109.5 . . ?
C22 C23 H23C 109.5 . . ?
H23A C23 H23C 109.5 . . ?
H23B C23 H23C 109.5 . . ?
O32 C31 O31 123.01(16) . . ?
O32 C31 C32 124.61(16) . . ?
O31 C31 C32 112.37(15) . . ?
C31 O31 H31 112.0(13) . . ?
C31 C32 C33 114.68(16) . . ?
C31 C32 H32A 108.6 . . ?
C33 C32 H32A 108.6 . . ?
C31 C32 H32B 108.6 . . ?
C33 C32 H32B 108.6 . . ?
H32A C32 H32B 107.6 . . ?
C33 C33 C32 113.12(17) 3_655 . ?
C33 C33 H33A 109.0 3_655 . ?
C32 C33 H33A 109.0 . . ?
C33 C33 H33B 109.0 3_655 . ?
C32 C33 H33B 109.0 . . ?
H33A C33 H33B 107.8 . . ?

loop_
_geom_bond_atom_site_label_1
_geom_bond_atom_site_label_2
_geom_bond_distance
_geom_bond_site_symmetry_2
_geom_bond_publ_flag
N11A C12A 1.299(10) . ?
N11A C16A 1.376(10) . ?
C12A C13A 1.373(7) . ?
C12A H12A 0.9500 . ?
C13A C14A 1.423(11) . ?
C13A H13A 0.9500 . ?
C14A C15A 1.348(10) . ?
C14A C21 1.482(12) . ?
C15A C16A 1.387(7) . ?
C15A H15A 0.9500 . ?
C16A H16A 0.9500 . ?
N11B C12B 1.287(9) . ?
N11B C16B 1.371(10) . ?
C12B C13B 1.385(7) . ?
C12B H12B 0.9500 . ?
C13B C14B 1.419(10) . ?
C13B H13B 0.9500 . ?
C14B C15B 1.349(9) . ?
C14B C21 1.550(11) . ?
C15B C16B 1.380(7) . ?
C15B H15B 0.9500 . ?
C16B H16B 0.9500 . ?
C21 N21 1.440(3) . ?
C21 H21A 0.9900 . ?
C21 H21B 0.9900 . ?
N21 C22 1.331(2) . ?
N21 H21 0.90(2) . ?
C22 O22 1.227(2) . ?
C22 C23 1.484(3) . ?
C23 H23A 0.9800 . ?
C23 H23B 0.9800 . ?
C23 H23C 0.9800 . ?
C31 O32 1.201(2) . ?
C31 O31 1.316(2) . ?
C31 C32 1.498(3) . ?
O31 H31 0.95(2) . ?
C32 C33 1.512(2) . ?
C32 H32A 0.9900 . ?
C32 H32B 0.9900 . ?
C33 C33 1.506(4) 3_655 ?
C33 H33A 0.9900 . ?
C33 H33B 0.9900 . ?

loop_
_geom_hbond_atom_site_label_D
_geom_hbond_atom_site_label_H
_geom_hbond_atom_site_label_A
_geom_hbond_distance_DH
_geom_hbond_distance_HA
_geom_hbond_distance_DA
_geom_hbond_angle_DHA
_geom_hbond_site_symmetry_A
N21 H21 O22 0.90(2) 1.86(2) 2.759(2) 173.1(19) 1_455
O31 H31 N11A 0.95(2) 1.78(2) 2.731(11) 172(2) .
O31 H31 N11B 0.95(2) 1.66(2) 2.610(9) 175(2) .

loop_
_geom_torsion_atom_site_label_1
_geom_torsion_atom_site_label_2
_geom_torsion_atom_site_label_3
_geom_torsion_atom_site_label_4
_geom_torsion
_geom_torsion_site_symmetry_1
_geom_torsion_site_symmetry_2
_geom_torsion_site_symmetry_3
_geom_torsion_site_symmetry_4
_geom_torsion_publ_flag
C16A N11A C12A C13A -13.7(13) . . . . ?
N11A C12A C13A C14A 14.8(12) . . . . ?
C12A C13A C14A C15A -14.5(15) . . . . ?
C12A C13A C14A C21 -172.6(7) . . . . ?
C13A C14A C15A C16A 14.6(15) . . . . ?
C21 C14A C15A C16A 172.5(8) . . . . ?
C12A N11A C16A C15A 13.0(13) . . . . ?
C14A C15A C16A N11A -14.3(13) . . . . ?
C16B N11B C12B C13B 14.3(12) . . . . ?
N11B C12B C13B C14B -13.9(12) . . . . ?
C12B C13B C14B C15B 12.1(14) . . . . ?
C12B C13B C14B C21 175.5(7) . . . . ?
C13B C14B C15B C16B -12.6(14) . . . . ?
C21 C14B C15B C16B -175.2(7) . . . . ?
C12B N11B C16B C15B -14.2(12) . . . . ?
C14B C15B C16B N11B 14.1(11) . . . . ?
C15A C14A C21 N21 145.4(10) . . . . ?
C13A C14A C21 N21 -57.2(12) . . . . ?
C15A C14A C21 C14B -76(4) . . . . ?
C13A C14A C21 C14B 81(4) . . . . ?
C15B C14B C21 N21 161.0(8) . . . . ?
C13B C14B C21 N21 -1.2(13) . . . . ?
C15B C14B C21 C14A 116(5) . . . . ?
C13B C14B C21 C14A -46(3) . . . . ?
C14A C21 N21 C22 -76.9(6) . . . . ?
C14B C21 N21 C22 -85.3(6) . . . . ?
C21 N21 C22 O22 1.3(3) . . . . ?
C21 N21 C22 C23 -178.17(17) . . . . ?
O32 C31 C32 C33 -19.5(3) . . . . ?
O31 C31 C32 C33 162.06(16) . . . . ?
C31 C32 C33 C33 -72.4(3) . . . 3_655 ?
